data_7122596
loop_
_publ_author_name
'Begum, Imtiaz'
'Schnakenburg, Gregor'
'Kelemen, Zsolt'
'Nyul\'aszi, L\'aszl\'o'
'Boer\'e, Ren\'e T'
'Streubel, Rainer'

_publ_section_title
;
 Expanding the chemistry of ring-fused 1,4-diphosphinines by stable mono
 anion formation.
;
_journal_issue 96
_journal_name_full 'Chemical communications (Cambridge, England)'
_journal_page_first 13555
_journal_page_last 13558
_journal_paper_doi 10.1039/c8cc08158a
_journal_volume 54
_journal_year 2018
_chemical_formula_moiety 'C36 H64 N6 P4 S8 Si4'
_chemical_formula_sum 'C36 H64 N6 P4 S8 Si4'
_chemical_formula_weight 1073.65
_chemical_name_systematic IB-371
_space_group_crystal_system monoclinic
_space_group_IT_number 14
_space_group_name_Hall '-P 2ybc'
_space_group_name_H-M_alt 'P 1 21/c 1'
_symmetry_space_group_name_Hall '-P 2ybc'
_symmetry_space_group_name_H-M 'P 1 21/c 1'
_atom_sites_solution_hydrogens geom
_atom_sites_solution_primary direct
_audit_creation_date 2018-04-26
_audit_creation_method
;
Olex2 1.2
(compiled 2018.04.03 svn.r3497 for OlexSys, GUI svn.r5486)
;
_audit_update_record
;
2018-09-07 deposited with the CCDC.
2018-11-12 downloaded from the CCDC.
;
_cell_angle_alpha 90
_cell_angle_beta 95.5499(9)
_cell_angle_gamma 90
_cell_formula_units_Z 4
_cell_length_a 12.0838(2)
_cell_length_b 19.5676(4)
_cell_length_c 24.8575(5)
_cell_measurement_reflns_used 9752
_cell_measurement_temperature 100
_cell_measurement_theta_max 72.23
_cell_measurement_theta_min 2.88
_cell_volume 5850.03(19)
_computing_cell_refinement 'SAINT v8.37A (Bruker, 2015)'
_computing_data_reduction 'SAINT v8.37A (Bruker, 2015)'
_computing_molecular_graphics 'Olex2 (Dolomanov et al., 2009)'
_computing_publication_material 'Olex2 (Dolomanov et al., 2009)'
_computing_structure_refinement 'XL (Sheldrick, 2008)'
_computing_structure_solution 'XS (Sheldrick, 2008)'
_diffrn_ambient_temperature 99.99
_diffrn_detector_area_resol_mean 8
_diffrn_measured_fraction_theta_full 0.999
_diffrn_measured_fraction_theta_max 0.999
_diffrn_measurement_device_type 'Bruker D8-Venture'
_diffrn_measurement_method '\f and \w scans'
_diffrn_radiation_monochromator graphite
_diffrn_radiation_type CuK\a
_diffrn_radiation_wavelength 1.54178
_diffrn_reflns_av_R_equivalents 0.0628
_diffrn_reflns_av_unetI/netI 0.0289
_diffrn_reflns_Laue_measured_fraction_full 0.999
_diffrn_reflns_Laue_measured_fraction_max 0.999
_diffrn_reflns_limit_h_max 14
_diffrn_reflns_limit_h_min -14
_diffrn_reflns_limit_k_max 23
_diffrn_reflns_limit_k_min -23
_diffrn_reflns_limit_l_max 29
_diffrn_reflns_limit_l_min -29
_diffrn_reflns_number 106752
_diffrn_reflns_point_group_measured_fraction_full 0.999
_diffrn_reflns_point_group_measured_fraction_max 0.999
_diffrn_reflns_theta_full 67.679
_diffrn_reflns_theta_max 67.749
_diffrn_reflns_theta_min 3.573
_diffrn_source 'sealed tube'
_diffrn_standards_number 0
_exptl_absorpt_coefficient_mu 4.887
_exptl_absorpt_correction_T_max 0.7536
_exptl_absorpt_correction_T_min 0.3114
_exptl_absorpt_correction_type empirical
_exptl_absorpt_process_details
'SADABS-2014/5 (Bruker,2014/5) was used for absorption correction. wR2(int) was 0.1485 before and 0.0766 after correction. The Ratio of minimum to maximum transmission is 0.4132. The \l/2 correction factor is Not present.'
_exptl_crystal_colour 'clear yellow'
_exptl_crystal_colour_lustre clear
_exptl_crystal_colour_primary yellow
_exptl_crystal_density_diffrn 1.219
_exptl_crystal_description block
_exptl_crystal_F_000 2264
_exptl_crystal_size_max 0.24
_exptl_crystal_size_mid 0.13
_exptl_crystal_size_min 0.12
_refine_diff_density_max 0.972
_refine_diff_density_min -0.511
_refine_diff_density_rms 0.080
_refine_ls_extinction_method none
_refine_ls_goodness_of_fit_ref 1.038
_refine_ls_hydrogen_treatment constr
_refine_ls_matrix_type full
_refine_ls_number_parameters 539
_refine_ls_number_reflns 10602
_refine_ls_number_restraints 0
_refine_ls_restrained_S_all 1.038
_refine_ls_R_factor_all 0.0395
_refine_ls_R_factor_gt 0.0360
_refine_ls_shift/su_max 0.001
_refine_ls_shift/su_mean 0.000
_refine_ls_structure_factor_coef Fsqd
_refine_ls_weighting_details 'w=1/[\s^2^(Fo^2^)+(0.0532P)^2^+5.9425P] where P=(Fo^2^+2Fc^2^)/3'
_refine_ls_weighting_scheme calc
_refine_ls_wR_factor_gt 0.0938
_refine_ls_wR_factor_ref 0.0960
_reflns_Friedel_coverage 0.000
_reflns_number_gt 9685
_reflns_number_total 10602
_reflns_threshold_expression 'I > 2\s(I)'
_cod_data_source_file c8cc08158a2.cif
_cod_data_source_block cu_5546f
_cod_depositor_comments 'Adding full bibliography for 7122593--7122597.cif.'
_cod_database_code 7122596
_shelx_shelxl_version_number 2014/7
_shelx_space_group_comment
;
The symmetry employed for this shelxl refinement is uniquely defined
by the following loop, which should always be used as a source of
symmetry information in preference to the above space-group names.
They are only intended as comments.
;
_shelx_estimated_absorpt_t_max 0.592
_shelx_estimated_absorpt_t_min 0.387
_olex2_refinement_description
;
1. Fixed Uiso
 At 1.2 times of:
  All C(H,H) groups
 At 1.5 times of:
  All C(H,H,H) groups
2.a Secondary CH2 refined with riding coordinates:
 C4(H4A,H4B), C5(H5A,H5B), C10(H10A,H10B), C11(H11A,H11B), C22(H22A,H22B),
 C23(H23A,H23B), C28(H28A,H28B), C29(H29A,H29B)
2.b Idealised Me refined as rotating group:
 C6(H6A,H6B,H6C), C12(H12A,H12B,H12C), C13(H13A,H13B,H13C), C14(H14A,H14B,
 H14C), C15(H15A,H15B,H15C), C16(H16A,H16B,H16C), C17(H17A,H17B,H17C), C18(H18A,
 H18B,H18C), C24(H24A,H24B,H24C), C30(H30A,H30B,H30C), C31(H31A,H31B,H31C),
 C32(H32A,H32B,H32C), C33(H33A,H33B,H33C), C34(H34A,H34B,H34C), C35(H35A,H35B,
 H35C), C36(H36A,H36B,H36C)
;
_olex2_submission_special_instructions 'No special instructions were received'

loop_
_space_group_symop_operation_xyz
'x, y, z'
'-x, y+1/2, -z+1/2'
'-x, -y, -z'
'x, -y-1/2, z-1/2'

loop_
_atom_site_label
_atom_site_type_symbol
_atom_site_fract_x
_atom_site_fract_y
_atom_site_fract_z
_atom_site_U_iso_or_equiv
_atom_site_adp_type
_atom_site_occupancy
_atom_site_site_symmetry_order
_atom_site_calc_flag
_atom_site_refinement_flags_posn
S1 S 0.48561(4) 0.08796(2) -0.09124(2) 0.01268(11) Uani 1 1 d .
S2 S 0.51830(4) 0.22334(3) -0.14283(2) 0.01843(12) Uani 1 1 d .
S3 S 0.33919(5) -0.17051(3) -0.24562(2) 0.01684(12) Uani 1 1 d .
S4 S 0.31619(5) -0.30747(3) -0.19329(2) 0.02112(12) Uani 1 1 d .
S5 S 0.31207(4) 0.02181(2) 0.02483(2) 0.01352(11) Uani 1 1 d .
S6 S 0.33710(4) 0.14107(3) 0.09976(2) 0.01928(12) Uani 1 1 d .
S7 S 0.07038(4) 0.06911(3) -0.21606(2) 0.01758(12) Uani 1 1 d .
S8 S -0.00854(5) -0.05405(3) -0.28005(2) 0.02834(14) Uani 1 1 d .
P1 P 0.41120(4) -0.05934(2) -0.09566(2) 0.01024(11) Uani 1 1 d .
P2 P 0.36402(4) -0.01627(3) -0.24042(2) 0.01200(11) Uani 1 1 d .
P3 P 0.22889(4) -0.04436(2) -0.08053(2) 0.01118(11) Uani 1 1 d .
P4 P 0.18087(4) 0.13833(3) -0.11632(2) 0.01113(11) Uani 1 1 d .
Si1 Si 0.39776(5) -0.02001(3) -0.35533(2) 0.01920(13) Uani 1 1 d .
Si2 Si 0.60314(5) -0.04105(3) -0.27123(2) 0.01662(13) Uani 1 1 d .
Si3 Si 0.03152(5) 0.25529(3) -0.14147(3) 0.02122(14) Uani 1 1 d .
Si4 Si -0.05255(5) 0.13431(3) -0.07648(3) 0.01919(13) Uani 1 1 d .
N1 N 0.45043(14) 0.10461(8) -0.19229(7) 0.0118(3) Uani 1 1 d .
N2 N 0.37147(14) -0.18692(8) -0.14431(7) 0.0126(3) Uani 1 1 d .
N3 N 0.45825(15) -0.02278(9) -0.28697(7) 0.0149(4) Uani 1 1 d .
N4 N 0.25437(14) 0.14076(9) -0.00600(7) 0.0130(3) Uani 1 1 d .
N5 N 0.11043(14) -0.05085(9) -0.18165(7) 0.0150(4) Uani 1 1 d .
N6 N 0.05345(14) 0.17342(9) -0.11104(7) 0.0139(3) Uani 1 1 d .
C1 C 0.43912(16) 0.01782(10) -0.13083(8) 0.0112(4) Uani 1 1 d .
C2 C 0.48387(17) 0.14142(10) -0.14685(8) 0.0127(4) Uani 1 1 d .
C3 C 0.42600(16) 0.03566(10) -0.18409(8) 0.0116(4) Uani 1 1 d .
C4 C 0.44189(18) 0.13801(10) -0.24567(8) 0.0159(4) Uani 1 1 d .
H4A H 0.4554 0.1037 -0.2736 0.019 Uiso 1 1 calc R
H4B H 0.5003 0.1735 -0.2459 0.019 Uiso 1 1 calc R
C5 C 0.3293(2) 0.17068(12) -0.25996(10) 0.0223(5) Uani 1 1 d .
H5A H 0.3157 0.2057 -0.2326 0.027 Uiso 1 1 calc R
H5B H 0.2703 0.1355 -0.2598 0.027 Uiso 1 1 calc R
C6 C 0.3250(2) 0.20378(13) -0.31580(10) 0.0322(6) Uani 1 1 d .
H6A H 0.3301 0.1683 -0.3433 0.048 Uiso 1 1 calc GR
H6B H 0.3875 0.2356 -0.3168 0.048 Uiso 1 1 calc GR
H6C H 0.2549 0.2287 -0.3232 0.048 Uiso 1 1 calc GR
C7 C 0.38481(16) -0.11641(10) -0.15283(8) 0.0112(4) Uani 1 1 d .
C8 C 0.34268(17) -0.22445(10) -0.18984(9) 0.0144(4) Uani 1 1 d .
C9 C 0.37193(17) -0.09860(10) -0.20590(8) 0.0126(4) Uani 1 1 d .
C10 C 0.39242(18) -0.22092(10) -0.09111(9) 0.0157(4) Uani 1 1 d .
H10A H 0.4396 -0.1907 -0.0665 0.019 Uiso 1 1 calc R
H10B H 0.4344 -0.2636 -0.0957 0.019 Uiso 1 1 calc R
C11 C 0.2875(2) -0.23802(12) -0.06489(9) 0.0210(5) Uani 1 1 d .
H11A H 0.2367 -0.2650 -0.0903 0.025 Uiso 1 1 calc R
H11B H 0.2489 -0.1953 -0.0564 0.025 Uiso 1 1 calc R
C12 C 0.3159(2) -0.27884(15) -0.01309(11) 0.0356(6) Uani 1 1 d .
H12A H 0.3528 -0.3216 -0.0216 0.053 Uiso 1 1 calc GR
H12B H 0.2475 -0.2892 0.0035 0.053 Uiso 1 1 calc GR
H12C H 0.3658 -0.2519 0.0122 0.053 Uiso 1 1 calc GR
C13 C 0.2457(2) -0.00210(17) -0.35778(10) 0.0356(6) Uani 1 1 d .
H13A H 0.2097 -0.0378 -0.3380 0.053 Uiso 1 1 calc GR
H13B H 0.2133 -0.0015 -0.3955 0.053 Uiso 1 1 calc GR
H13C H 0.2341 0.0424 -0.3412 0.053 Uiso 1 1 calc GR
C14 C 0.4602(2) 0.04835(13) -0.39531(10) 0.0307(6) Uani 1 1 d .
H14A H 0.4837 0.0866 -0.3714 0.046 Uiso 1 1 calc GR
H14B H 0.4048 0.0644 -0.4240 0.046 Uiso 1 1 calc GR
H14C H 0.5247 0.0299 -0.4115 0.046 Uiso 1 1 calc GR
C15 C 0.4157(3) -0.10457(13) -0.38762(10) 0.0372(7) Uani 1 1 d .
H15A H 0.4948 -0.1166 -0.3845 0.056 Uiso 1 1 calc GR
H15B H 0.3875 -0.1022 -0.4259 0.056 Uiso 1 1 calc GR
H15C H 0.3743 -0.1394 -0.3695 0.056 Uiso 1 1 calc GR
C16 C 0.6799(2) -0.02277(16) -0.33140(11) 0.0344(6) Uani 1 1 d .
H16A H 0.6489 -0.0506 -0.3620 0.052 Uiso 1 1 calc GR
H16B H 0.7587 -0.0339 -0.3230 0.052 Uiso 1 1 calc GR
H16C H 0.6723 0.0258 -0.3408 0.052 Uiso 1 1 calc GR
C17 C 0.6248(2) -0.13199(12) -0.25181(10) 0.0232(5) Uani 1 1 d .
H17A H 0.5895 -0.1412 -0.2187 0.035 Uiso 1 1 calc GR
H17B H 0.7047 -0.1414 -0.2455 0.035 Uiso 1 1 calc GR
H17C H 0.5918 -0.1614 -0.2810 0.035 Uiso 1 1 calc GR
C18 C 0.66928(19) 0.01360(12) -0.21592(11) 0.0254(5) Uani 1 1 d .
H18A H 0.6496 0.0615 -0.2233 0.038 Uiso 1 1 calc GR
H18B H 0.7502 0.0083 -0.2139 0.038 Uiso 1 1 calc GR
H18C H 0.6428 -0.0002 -0.1815 0.038 Uiso 1 1 calc GR
C19 C 0.24956(16) 0.03209(10) -0.04082(8) 0.0116(4) Uani 1 1 d .
C20 C 0.29971(17) 0.10789(11) 0.03935(8) 0.0134(4) Uani 1 1 d .
C21 C 0.22471(16) 0.09885(10) -0.05091(8) 0.0117(4) Uani 1 1 d .
C22 C 0.24350(18) 0.21602(10) -0.00612(9) 0.0170(4) Uani 1 1 d .
H22A H 0.2246 0.2315 0.0298 0.020 Uiso 1 1 calc R
H22B H 0.1820 0.2296 -0.0332 0.020 Uiso 1 1 calc R
C23 C 0.3501(2) 0.25077(12) -0.01917(10) 0.0237(5) Uani 1 1 d .
H23A H 0.3649 0.2395 -0.0566 0.028 Uiso 1 1 calc R
H23B H 0.4132 0.2337 0.0056 0.028 Uiso 1 1 calc R
C24 C 0.3404(3) 0.32842(15) -0.01317(16) 0.0512(9) Uani 1 1 d .
H24A H 0.2781 0.3452 -0.0378 0.077 Uiso 1 1 calc GR
H24B H 0.4094 0.3501 -0.0221 0.077 Uiso 1 1 calc GR
H24C H 0.3276 0.3396 0.0242 0.077 Uiso 1 1 calc GR
C25 C 0.16188(16) -0.00753(11) -0.14169(8) 0.0124(4) Uani 1 1 d .
C26 C 0.05822(18) -0.01847(12) -0.22578(9) 0.0185(4) Uani 1 1 d .
C27 C 0.14644(16) 0.05999(10) -0.15340(8) 0.0122(4) Uani 1 1 d .
C28 C 0.09588(18) -0.12457(11) -0.17383(9) 0.0182(4) Uani 1 1 d .
H28A H 0.1592 -0.1424 -0.1496 0.022 Uiso 1 1 calc R
H28B H 0.0956 -0.1482 -0.2091 0.022 Uiso 1 1 calc R
C29 C -0.0121(2) -0.13974(12) -0.14943(10) 0.0246(5) Uani 1 1 d .
H29A H -0.0756 -0.1232 -0.1742 0.029 Uiso 1 1 calc R
H29B H -0.0129 -0.1148 -0.1148 0.029 Uiso 1 1 calc R
C30 C -0.0257(2) -0.21602(14) -0.13949(13) 0.0370(6) Uani 1 1 d .
H30A H -0.0305 -0.2404 -0.1741 0.056 Uiso 1 1 calc GR
H30B H -0.0938 -0.2239 -0.1219 0.056 Uiso 1 1 calc GR
H30C H 0.0385 -0.2328 -0.1161 0.056 Uiso 1 1 calc GR
C31 C -0.0276(3) 0.31555(14) -0.09314(14) 0.0432(7) Uani 1 1 d .
H31A H -0.0968 0.2966 -0.0819 0.065 Uiso 1 1 calc GR
H31B H -0.0429 0.3597 -0.1109 0.065 Uiso 1 1 calc GR
H31C H 0.0260 0.3219 -0.0613 0.065 Uiso 1 1 calc GR
C32 C -0.0669(4) 0.24772(18) -0.20282(15) 0.0655(12) Uani 1 1 d .
H32A H -0.0291 0.2270 -0.2319 0.098 Uiso 1 1 calc GR
H32B H -0.0941 0.2932 -0.2140 0.098 Uiso 1 1 calc GR
H32C H -0.1298 0.2190 -0.1951 0.098 Uiso 1 1 calc GR
C33 C 0.1647(3) 0.29231(15) -0.15742(17) 0.0535(10) Uani 1 1 d .
H33A H 0.2176 0.2920 -0.1249 0.080 Uiso 1 1 calc GR
H33B H 0.1527 0.3394 -0.1700 0.080 Uiso 1 1 calc GR
H33C H 0.1946 0.2652 -0.1858 0.080 Uiso 1 1 calc GR
C34 C -0.0497(2) 0.03929(13) -0.07794(12) 0.0295(6) Uani 1 1 d .
H34A H -0.0529 0.0236 -0.1155 0.044 Uiso 1 1 calc GR
H34B H -0.1137 0.0213 -0.0611 0.044 Uiso 1 1 calc GR
H34C H 0.0192 0.0229 -0.0580 0.044 Uiso 1 1 calc GR
C35 C -0.0336(2) 0.16171(16) -0.00440(11) 0.0368(6) Uani 1 1 d .
H35A H 0.0364 0.1431 0.0128 0.055 Uiso 1 1 calc GR
H35B H -0.0957 0.1447 0.0144 0.055 Uiso 1 1 calc GR
H35C H -0.0315 0.2117 -0.0025 0.055 Uiso 1 1 calc GR
C36 C -0.1933(2) 0.15831(16) -0.10627(16) 0.0450(8) Uani 1 1 d .
H36A H -0.2020 0.2080 -0.1046 0.067 Uiso 1 1 calc GR
H36B H -0.2491 0.1363 -0.0859 0.067 Uiso 1 1 calc GR
H36C H -0.2035 0.1433 -0.1440 0.067 Uiso 1 1 calc GR

loop_
_atom_site_aniso_label
_atom_site_aniso_U_11
_atom_site_aniso_U_22
_atom_site_aniso_U_33
_atom_site_aniso_U_23
_atom_site_aniso_U_13
_atom_site_aniso_U_12
S1 0.0142(2) 0.0090(2) 0.0143(2) 0.00011(17) -0.00121(18) -0.00159(17)
S2 0.0223(3) 0.0085(2) 0.0240(3) 0.00074(19) 0.0001(2) -0.00345(19)
S3 0.0255(3) 0.0107(2) 0.0145(2) -0.00283(18) 0.0025(2) -0.0030(2)
S4 0.0287(3) 0.0084(2) 0.0272(3) -0.0035(2) 0.0073(2) -0.0024(2)
S5 0.0142(2) 0.0139(2) 0.0119(2) 0.00085(18) -0.00185(18) 0.00116(18)
S6 0.0202(3) 0.0250(3) 0.0119(2) -0.0064(2) -0.00165(19) 0.0019(2)
S7 0.0185(3) 0.0183(3) 0.0143(2) -0.00161(19) -0.00622(19) 0.0027(2)
S8 0.0290(3) 0.0300(3) 0.0230(3) -0.0114(2) -0.0127(2) 0.0009(2)
P1 0.0112(2) 0.0078(2) 0.0114(2) 0.00090(18) -0.00057(18) 0.00022(18)
P2 0.0146(2) 0.0099(2) 0.0112(2) 0.00047(18) -0.00008(19) 0.00076(19)
P3 0.0117(2) 0.0090(2) 0.0126(2) -0.00009(18) 0.00022(19) -0.00086(18)
P4 0.0114(2) 0.0102(2) 0.0116(2) 0.00054(18) 0.00017(18) -0.00019(18)
Si1 0.0293(3) 0.0161(3) 0.0118(3) 0.0006(2) 0.0001(2) 0.0036(2)
Si2 0.0182(3) 0.0156(3) 0.0163(3) 0.0013(2) 0.0033(2) 0.0045(2)
Si3 0.0279(3) 0.0133(3) 0.0214(3) 0.0049(2) -0.0027(2) 0.0055(2)
Si4 0.0125(3) 0.0175(3) 0.0280(3) 0.0004(2) 0.0048(2) 0.0013(2)
N1 0.0147(8) 0.0082(8) 0.0124(8) 0.0021(6) 0.0011(6) 0.0004(6)
N2 0.0135(8) 0.0080(8) 0.0164(9) 0.0017(7) 0.0017(7) 0.0002(6)
N3 0.0195(9) 0.0130(8) 0.0123(8) 0.0006(7) 0.0027(7) 0.0030(7)
N4 0.0133(8) 0.0118(8) 0.0134(8) -0.0041(7) -0.0011(7) 0.0022(7)
N5 0.0121(8) 0.0155(9) 0.0165(9) -0.0048(7) -0.0033(7) 0.0001(7)
N6 0.0121(8) 0.0130(8) 0.0164(9) 0.0026(7) 0.0010(7) 0.0029(7)
C1 0.0119(9) 0.0069(9) 0.0146(10) -0.0002(7) 0.0002(7) -0.0006(7)
C2 0.0116(10) 0.0098(9) 0.0164(10) 0.0004(8) 0.0002(8) 0.0007(7)
C3 0.0099(9) 0.0087(9) 0.0163(10) 0.0014(7) 0.0018(7) 0.0010(7)
C4 0.0221(11) 0.0107(10) 0.0151(10) 0.0054(8) 0.0029(8) -0.0001(8)
C5 0.0237(12) 0.0196(11) 0.0230(12) 0.0061(9) -0.0008(9) 0.0044(9)
C6 0.0444(16) 0.0237(13) 0.0263(13) 0.0089(10) -0.0085(11) 0.0053(11)
C7 0.0103(9) 0.0070(9) 0.0164(10) 0.0000(7) 0.0009(7) 0.0005(7)
C8 0.0159(10) 0.0092(9) 0.0185(10) -0.0017(8) 0.0033(8) 0.0011(8)
C9 0.0136(10) 0.0088(9) 0.0154(10) -0.0021(8) 0.0023(8) -0.0007(7)
C10 0.0184(11) 0.0107(10) 0.0176(10) 0.0051(8) -0.0008(8) 0.0009(8)
C11 0.0247(12) 0.0177(11) 0.0216(11) 0.0044(9) 0.0069(9) 0.0008(9)
C12 0.0397(16) 0.0387(15) 0.0295(14) 0.0179(12) 0.0093(12) 0.0000(12)
C13 0.0290(14) 0.0574(18) 0.0182(12) -0.0006(12) -0.0084(10) 0.0038(13)
C14 0.0450(16) 0.0259(13) 0.0211(12) 0.0089(10) 0.0030(11) 0.0049(11)
C15 0.070(2) 0.0224(13) 0.0191(12) -0.0032(10) 0.0018(12) 0.0058(13)
C16 0.0276(14) 0.0472(17) 0.0302(14) 0.0092(12) 0.0115(11) 0.0082(12)
C17 0.0243(12) 0.0201(11) 0.0247(12) -0.0010(9) -0.0010(9) 0.0064(9)
C18 0.0163(11) 0.0240(12) 0.0356(14) -0.0059(10) 0.0017(10) 0.0026(9)
C19 0.0105(9) 0.0134(10) 0.0105(9) 0.0000(7) -0.0010(7) -0.0009(7)
C20 0.0111(9) 0.0159(10) 0.0128(10) -0.0027(8) -0.0004(7) 0.0003(8)
C21 0.0097(9) 0.0123(9) 0.0129(10) -0.0020(8) 0.0003(7) 0.0002(7)
C22 0.0210(11) 0.0107(10) 0.0187(10) -0.0052(8) -0.0011(8) 0.0029(8)
C23 0.0248(12) 0.0176(11) 0.0278(12) -0.0009(9) -0.0014(10) -0.0039(9)
C24 0.064(2) 0.0220(15) 0.069(2) -0.0150(14) 0.0151(18) -0.0197(14)
C25 0.0080(9) 0.0153(10) 0.0135(10) -0.0028(8) -0.0005(7) -0.0009(8)
C26 0.0149(10) 0.0218(11) 0.0178(11) -0.0057(9) -0.0038(8) 0.0024(9)
C27 0.0108(9) 0.0154(10) 0.0100(9) -0.0019(7) -0.0012(7) -0.0003(8)
C28 0.0156(11) 0.0139(10) 0.0243(11) -0.0056(9) -0.0024(9) -0.0009(8)
C29 0.0181(11) 0.0250(12) 0.0304(13) -0.0042(10) 0.0008(9) -0.0048(9)
C30 0.0299(14) 0.0278(14) 0.0535(18) -0.0058(13) 0.0051(12) -0.0135(11)
C31 0.0463(18) 0.0222(13) 0.064(2) 0.0067(13) 0.0209(15) 0.0132(12)
C32 0.102(3) 0.0374(18) 0.049(2) 0.0159(15) -0.035(2) 0.0033(19)
C33 0.0455(18) 0.0234(14) 0.099(3) 0.0337(16) 0.0440(19) 0.0174(13)
C34 0.0187(12) 0.0224(12) 0.0494(16) 0.0065(11) 0.0132(11) -0.0028(10)
C35 0.0340(15) 0.0450(16) 0.0347(15) -0.0042(12) 0.0202(12) -0.0077(12)
C36 0.0165(13) 0.0351(15) 0.082(2) 0.0086(15) -0.0014(14) 0.0028(11)

loop_
_atom_type_symbol
_atom_type_description
_atom_type_scat_dispersion_real
_atom_type_scat_dispersion_imag
_atom_type_scat_source
C C 0.0181 0.0091 'International Tables Vol C Tables 4.2.6.8 and 6.1.1.4'
H H 0.0000 0.0000 'International Tables Vol C Tables 4.2.6.8 and 6.1.1.4'
N N 0.0311 0.0180 'International Tables Vol C Tables 4.2.6.8 and 6.1.1.4'
P P 0.2955 0.4335 'International Tables Vol C Tables 4.2.6.8 and 6.1.1.4'
S S 0.3331 0.5567 'International Tables Vol C Tables 4.2.6.8 and 6.1.1.4'
Si Si 0.2541 0.3302 'International Tables Vol C Tables 4.2.6.8 and 6.1.1.4'

loop_
_geom_angle_atom_site_label_1
_geom_angle_atom_site_label_2
_geom_angle_atom_site_label_3
_geom_angle
C2 S1 C1 92.66(9)
C8 S3 C9 92.96(10)
C20 S5 C19 92.56(10)
C26 S7 C27 93.08(10)
C1 P1 P3 101.64(7)
C1 P1 C7 99.43(9)
C7 P1 P3 96.24(7)
N3 P2 C3 108.05(9)
N3 P2 C9 104.21(9)
C9 P2 C3 97.55(9)
C19 P3 P1 96.44(7)
C19 P3 C25 99.08(9)
C25 P3 P1 105.88(7)
N6 P4 C21 106.72(9)
N6 P4 C27 102.42(9)
C27 P4 C21 97.29(9)
N3 Si1 C13 110.37(10)
N3 Si1 C14 112.27(11)
N3 Si1 C15 109.25(11)
C13 Si1 C14 107.17(13)
C15 Si1 C13 107.97(15)
C15 Si1 C14 109.71(13)
N3 Si2 C16 109.69(11)
N3 Si2 C17 111.00(10)
N3 Si2 C18 112.79(10)
C17 Si2 C16 108.85(12)
C17 Si2 C18 108.61(11)
C18 Si2 C16 105.70(13)
N6 Si3 C31 110.13(11)
N6 Si3 C32 109.64(13)
N6 Si3 C33 110.37(11)
C32 Si3 C31 108.97(18)
C33 Si3 C31 106.59(16)
C33 Si3 C32 111.1(2)
N6 Si4 C34 113.83(10)
N6 Si4 C35 108.22(11)
N6 Si4 C36 111.96(12)
C34 Si4 C35 107.80(14)
C36 Si4 C34 105.33(13)
C36 Si4 C35 109.56(15)
C2 N1 C3 115.92(17)
C2 N1 C4 119.96(17)
C3 N1 C4 124.12(17)
C7 N2 C10 124.26(17)
C8 N2 C7 115.22(17)
C8 N2 C10 120.44(17)
P2 N3 Si1 113.90(10)
P2 N3 Si2 124.69(10)
Si1 N3 Si2 121.02(10)
C20 N4 C21 115.63(17)
C20 N4 C22 119.95(17)
C21 N4 C22 124.38(17)
C25 N5 C28 123.34(17)
C26 N5 C25 115.23(18)
C26 N5 C28 120.65(17)
P4 N6 Si3 115.38(10)
P4 N6 Si4 124.15(10)
Si3 N6 Si4 120.45(10)
S1 C1 P1 116.85(11)
C3 C1 S1 110.26(15)
C3 C1 P1 132.78(16)
S2 C2 S1 123.56(12)
N1 C2 S1 108.71(14)
N1 C2 S2 127.73(16)
N1 C3 P2 120.00(14)
C1 C3 P2 126.96(15)
C1 C3 N1 112.42(18)
N1 C4 C5 112.42(18)
C4 C5 C6 110.0(2)
N2 C7 P1 120.02(15)
C9 C7 P1 126.77(15)
C9 C7 N2 113.17(18)
S4 C8 S3 124.34(13)
N2 C8 S3 108.59(14)
N2 C8 S4 127.07(16)
S3 C9 P2 116.62(12)
C7 C9 S3 109.97(15)
C7 C9 P2 132.79(16)
N2 C10 C11 113.88(17)
C10 C11 C12 110.4(2)
S5 C19 P3 116.31(11)
C21 C19 S5 110.62(15)
C21 C19 P3 133.07(16)
S6 C20 S5 123.23(13)
N4 C20 S5 108.77(14)
N4 C20 S6 127.99(16)
N4 C21 P4 119.30(15)
C19 C21 P4 127.55(16)
C19 C21 N4 112.34(18)
N4 C22 C23 111.66(18)
C22 C23 C24 110.4(2)
N5 C25 P3 119.17(15)
C27 C25 P3 127.54(16)
C27 C25 N5 113.09(18)
S8 C26 S7 123.82(14)
N5 C26 S7 108.65(15)
N5 C26 S8 127.53(17)
S7 C27 P4 116.30(11)
C25 C27 S7 109.91(15)
C25 C27 P4 133.67(16)
N5 C28 C29 111.28(18)
C28 C29 C30 111.4(2)

loop_
_geom_bond_atom_site_label_1
_geom_bond_atom_site_label_2
_geom_bond_distance
S1 C1 1.749(2)
S1 C2 1.732(2)
S2 C2 1.657(2)
S3 C8 1.740(2)
S3 C9 1.742(2)
S4 C8 1.656(2)
S5 C19 1.742(2)
S5 C20 1.732(2)
S6 C20 1.658(2)
S7 C26 1.735(2)
S7 C27 1.739(2)
S8 C26 1.657(2)
P1 P3 2.2893(7)
P1 C1 1.793(2)
P1 C7 1.811(2)
P2 N3 1.7048(18)
P2 C3 1.831(2)
P2 C9 1.824(2)
P3 C19 1.796(2)
P3 C25 1.802(2)
P4 N6 1.7026(17)
P4 C21 1.832(2)
P4 C27 1.816(2)
Si1 N3 1.7845(18)
Si1 C13 1.866(3)
Si1 C14 1.868(3)
Si1 C15 1.861(3)
Si2 N3 1.7928(19)
Si2 C16 1.869(3)
Si2 C17 1.856(2)
Si2 C18 1.860(2)
Si3 N6 1.7804(18)
Si3 C31 1.873(3)
Si3 C32 1.847(3)
Si3 C33 1.843(3)
Si4 N6 1.7825(18)
Si4 C34 1.860(3)
Si4 C35 1.863(3)
Si4 C36 1.849(3)
N1 C2 1.367(3)
N1 C3 1.400(3)
N1 C4 1.474(3)
N2 C7 1.408(2)
N2 C8 1.366(3)
N2 C10 1.480(3)
N4 C20 1.366(3)
N4 C21 1.404(3)
N4 C22 1.478(3)
N5 C25 1.405(3)
N5 C26 1.367(3)
N5 C28 1.468(3)
C1 C3 1.364(3)
C4 C5 1.514(3)
C5 C6 1.528(3)
C7 C9 1.359(3)
C10 C11 1.518(3)
C11 C12 1.526(3)
C19 C21 1.358(3)
C22 C23 1.519(3)
C23 C24 1.532(3)
C25 C27 1.362(3)
C28 C29 1.521(3)
C29 C30 1.524(3)

loop_
_smtbx_masks_void_nr
_smtbx_masks_void_average_x
_smtbx_masks_void_average_y
_smtbx_masks_void_average_z
_smtbx_masks_void_volume
_smtbx_masks_void_count_electrons
1 -0.534 0.000 0.500 428.2 141.5
2 -0.442 0.500 0.000 428.2 141.5
